data_4069503
loop_
_publ_author_name
'Oguadinma, Paul O.'
'Schaper, Frank'

_publ_section_title
;
 Bis(2-phenylethyl)-nacnac: A Chiral Diketiminate Ligand and Its Copper
 Complexes
;
_journal_issue 14
_journal_name_full Organometallics
_journal_page_first 4089
_journal_paper_doi 10.1021/om9002279
_journal_volume 28
_journal_year 2009
_chemical_absolute_configuration rmad
_chemical_compound_source 'Synthesized by the authors. See text'
_chemical_formula_moiety 'C28 H35 Cu N4'
_chemical_formula_sum 'C28 H35 Cu N4'
_chemical_formula_weight 491.14
_chemical_name_systematic
; 
 ? 
;
_space_group_IT_number 4
_symmetry_cell_setting monoclinic
_symmetry_space_group_name_Hall 'P 2yb'
_symmetry_space_group_name_H-M 'P 1 21 1'
_atom_sites_solution_hydrogens geom
_atom_sites_solution_primary direct
_atom_sites_solution_secondary difmap
_audit_creation_method SHELXL-97
_cell_angle_alpha 90.00
_cell_angle_beta 115.8380(10)
_cell_angle_gamma 90.00
_cell_formula_units_Z 8
_cell_length_a 16.3922(8)
_cell_length_b 19.2373(9)
_cell_length_c 18.4203(12)
_cell_measurement_reflns_used 12107
_cell_measurement_temperature 150
_cell_measurement_theta_max 50.70
_cell_measurement_theta_min 2.67
_cell_volume 5228.0(5)
_computing_cell_refinement 'APEX II (Bruker, 2006)'
_computing_data_collection 'APEX II (Bruker, 2006)'
_computing_data_reduction 'SAINT (Bruker, 2004)'
_computing_molecular_graphics 'SHELXTL (Bruker, 1997)'
_computing_publication_material 'UdMX (local program)'
_computing_structure_refinement 'SHELXL97 (Sheldrick, 1997)'
_computing_structure_solution 'SHELXS97 (Sheldrick, 1997)'
_diffrn_ambient_temperature 150
_diffrn_detector_area_resol_mean 5.5
_diffrn_measured_fraction_theta_full 0.988
_diffrn_measured_fraction_theta_max 0.988
_diffrn_measurement_device_type 'Bruker Smart 6000'
_diffrn_measurement_method \w
_diffrn_radiation_monochromator 'Montel 200 optics'
_diffrn_radiation_source 'Rotating Anode'
_diffrn_radiation_type CuK\a
_diffrn_radiation_wavelength 1.54178
_diffrn_reflns_av_R_equivalents 0.040
_diffrn_reflns_av_sigmaI/netI 0.1032
_diffrn_reflns_limit_h_max 19
_diffrn_reflns_limit_h_min -20
_diffrn_reflns_limit_k_max 23
_diffrn_reflns_limit_k_min -23
_diffrn_reflns_limit_l_max 22
_diffrn_reflns_limit_l_min -22
_diffrn_reflns_number 68189
_diffrn_reflns_theta_full 72.65
_diffrn_reflns_theta_max 72.65
_diffrn_reflns_theta_min 2.67
_diffrn_standards_decay_% 0.00
_diffrn_standards_number 5
_exptl_absorpt_coefficient_mu 1.332
_exptl_absorpt_correction_T_max 0.9232
_exptl_absorpt_correction_T_min 0.8774
_exptl_absorpt_correction_type multi-scan
_exptl_absorpt_process_details 'Sadabs (Sheldrick,1996)'
_exptl_crystal_colour yellow
_exptl_crystal_density_diffrn 1.248
_exptl_crystal_density_method 'not measured'
_exptl_crystal_description block
_exptl_crystal_F_000 2080
_exptl_crystal_size_max 0.20
_exptl_crystal_size_mid 0.08
_exptl_crystal_size_min 0.06
_refine_diff_density_max 0.599
_refine_diff_density_min -0.387
_refine_diff_density_rms 0.077
_refine_ls_abs_structure_details 'Flack H D (1983), XXXX Friedel Pairs'
_refine_ls_abs_structure_Flack 0.05(3)
_refine_ls_extinction_coef 0.00058(5)
_refine_ls_extinction_expression Fc^*^=kFc[1+0.001xFc^2^\l^3^/sin(2\q)]^-1/4^
_refine_ls_extinction_method SHELXL
_refine_ls_goodness_of_fit_ref 0.995
_refine_ls_hydrogen_treatment constr
_refine_ls_matrix_type full
_refine_ls_number_parameters 1270
_refine_ls_number_reflns 19992
_refine_ls_number_restraints 70
_refine_ls_restrained_S_all 0.993
_refine_ls_R_factor_all 0.0992
_refine_ls_R_factor_gt 0.0607
_refine_ls_shift/su_max 0.001
_refine_ls_shift/su_mean 0.000
_refine_ls_structure_factor_coef Fsqd
_refine_ls_weighting_details 'calc w=1/[\s^2^(Fo^2^)+(0.0871P)^2^+0.0000P] where P=(Fo^2^+2Fc^2^)/3'
_refine_ls_weighting_scheme calc
_refine_ls_wR_factor_gt 0.1641
_refine_ls_wR_factor_ref 0.1751
_reflns_number_gt 11723
_reflns_number_total 19992
_reflns_threshold_expression I>2\s(I)
_cod_data_source_file om9002279_si_002.cif
_cod_data_source_block paul12
_cod_depositor_comments
;
The following automatic conversions were performed:

'_symmetry_cell_setting' value 'Monoclinic' changed to 'monoclinic'
according to /home/saulius/struct/CIF-dictionaries/cif_core.dic
dictionary named 'cif_core.dic' version 2.4.2 from
2011-04-26.

'_geom_bond_publ_flag' value 'Y' changed to 'y'
according to /home/saulius/struct/CIF-dictionaries/cif_core.dic
dictionary named 'cif_core.dic' version 2.4.2 from 2011-04-26 (152
times).

'_geom_angle_publ_flag' value 'Y' changed to 'y' according
to /home/saulius/struct/CIF-dictionaries/cif_core.dic dictionary
named 'cif_core.dic' version 2.4.2 from 2011-04-26 (217
times).

'_geom_torsion_publ_flag' value 'Y' changed to 'y' according
to /home/saulius/struct/CIF-dictionaries/cif_core.dic dictionary
named 'cif_core.dic' version 2.4.2 from 2011-04-26 (264 times).

Automatic conversion script
Id: cif_fix_values 1715 2011-07-08 13:25:40Z adriana 
;
_cod_original_sg_symbol_H-M P21
_cod_database_code 4069503

loop_
_symmetry_equiv_pos_as_xyz
'x, y, z'
'-x, y+1/2, -z'

loop_
_atom_site_label
_atom_site_type_symbol
_atom_site_fract_x
_atom_site_fract_y
_atom_site_fract_z
_atom_site_U_iso_or_equiv
_atom_site_adp_type
_atom_site_occupancy
_atom_site_symmetry_multiplicity
_atom_site_calc_flag
_atom_site_refinement_flags
_atom_site_disorder_assembly
_atom_site_disorder_group
Cu1 Cu 0.42143(6) 0.43856(4) 0.75858(5) 0.0360(2) Uani 1 1 d . . .
Cu2 Cu 0.18395(6) -0.05103(5) 0.73059(5) 0.0431(3) Uani 1 1 d . . .
Cu3 Cu 0.09235(6) -0.08972(5) 0.24615(5) 0.0426(3) Uani 1 1 d . . .
Cu4 Cu 0.31790(6) 0.40431(4) 0.25609(5) 0.0393(2) Uani 1 1 d . . .
N1 N 0.5129(3) 0.3656(3) 0.8116(3) 0.0400(13) Uani 1 1 d . . .
N2 N 0.4994(3) 0.5217(3) 0.7860(3) 0.0352(12) Uani 1 1 d . . .
N3 N 0.2878(3) 0.4290(3) 0.6947(3) 0.0393(13) Uani 1 1 d . . .
N4 N 0.0090(3) 0.4098(3) 0.5470(3) 0.0540(15) Uani 1 1 d . . .
N5 N 0.2315(4) 0.0168(3) 0.6782(3) 0.0434(14) Uani 1 1 d . . .
N6 N 0.2246(3) -0.1409(3) 0.7027(3) 0.0358(12) Uani 1 1 d . . .
N7 N 0.1140(3) -0.0391(3) 0.7945(3) 0.0427(13) Uani 1 1 d . . .
N8 N -0.0084(3) -0.0680(3) 0.9505(3) 0.0501(15) Uani 1 1 d . . .
N9 N -0.0026(3) -0.0235(3) 0.2245(3) 0.0406(13) Uani 1 1 d . . .
N10 N 0.0238(4) -0.1703(3) 0.1857(3) 0.0444(14) Uani 1 1 d D A .
N11 N 0.2233(3) -0.0864(3) 0.3107(3) 0.0436(13) Uani 1 1 d . . .
N12 N 0.5036(3) -0.0941(3) 0.4598(3) 0.0446(13) Uani 1 1 d . . .
N13 N 0.2590(3) 0.3259(3) 0.2800(3) 0.0381(12) Uani 1 1 d . . .
N14 N 0.2869(4) 0.4800(3) 0.3092(3) 0.0449(14) Uani 1 1 d . . .
N15 N 0.3858(3) 0.4157(3) 0.1917(3) 0.0382(12) Uani 1 1 d . . .
N16 N 0.5188(3) 0.4292(3) 0.0429(3) 0.0368(12) Uani 1 1 d . . .
C1 C 0.6699(4) 0.3282(4) 0.9035(4) 0.0494(17) Uani 1 1 d . . .
H1A H 0.6739 0.2935 0.8663 0.074 Uiso 1 1 calc R . .
H1B H 0.6540 0.3053 0.9431 0.074 Uiso 1 1 calc R . .
H1C H 0.7286 0.3516 0.9315 0.074 Uiso 1 1 calc R . .
C2 C 0.5973(4) 0.3817(3) 0.8563(3) 0.0327(14) Uani 1 1 d . . .
C3 C 0.6294(4) 0.4517(3) 0.8675(3) 0.0327(13) Uani 1 1 d . . .
H3A H 0.6912 0.4563 0.9054 0.039 Uiso 1 1 calc R . .
C4 C 0.5879(4) 0.5149(3) 0.8337(3) 0.0349(14) Uani 1 1 d . . .
C5 C 0.6515(4) 0.5766(3) 0.8562(4) 0.0441(16) Uani 1 1 d . . .
H5A H 0.6259 0.6147 0.8750 0.066 Uiso 1 1 calc R . .
H5B H 0.6594 0.5918 0.8089 0.066 Uiso 1 1 calc R . .
H5C H 0.7104 0.5632 0.8992 0.066 Uiso 1 1 calc R . .
C6 C 0.4436(5) 0.2705(3) 0.7163(4) 0.0394(15) Uani 1 1 d . . .
C7 C 0.4999(5) 0.2571(4) 0.6786(4) 0.057(2) Uani 1 1 d . . .
H7A H 0.5637 0.2608 0.7091 0.068 Uiso 1 1 calc R . .
C8 C 0.4652(7) 0.2388(4) 0.5986(5) 0.075(3) Uani 1 1 d . . .
H8A H 0.5061 0.2301 0.5758 0.090 Uiso 1 1 calc R . .
C9 C 0.3749(7) 0.2326(4) 0.5509(5) 0.071(2) Uani 1 1 d . . .
H9A H 0.3521 0.2197 0.4957 0.085 Uiso 1 1 calc R . .
C10 C 0.3181(6) 0.2461(4) 0.5868(5) 0.072(2) Uani 1 1 d . . .
H10A H 0.2543 0.2435 0.5554 0.087 Uiso 1 1 calc R . .
C11 C 0.3524(6) 0.2635(4) 0.6678(4) 0.061(2) Uani 1 1 d . . .
H11A H 0.3112 0.2708 0.6907 0.073 Uiso 1 1 calc R . .
C12 C 0.4832(4) 0.2898(3) 0.8027(4) 0.0388(15) Uani 1 1 d . . .
H12A H 0.5387 0.2609 0.8315 0.047 Uiso 1 1 calc R . .
C13 C 0.4227(5) 0.2796(3) 0.8451(4) 0.058(2) Uani 1 1 d . . .
H13A H 0.4010 0.2314 0.8380 0.087 Uiso 1 1 calc R . .
H13B H 0.3708 0.3112 0.8220 0.087 Uiso 1 1 calc R . .
H13C H 0.4573 0.2895 0.9028 0.087 Uiso 1 1 calc R . .
C14 C 0.4428(4) 0.6319(3) 0.8186(3) 0.0353(14) Uani 1 1 d . . .
C15 C 0.3845(4) 0.6059(3) 0.8467(3) 0.0415(16) Uani 1 1 d . . .
H15A H 0.3580 0.5616 0.8278 0.050 Uiso 1 1 calc R . .
C16 C 0.3621(4) 0.6400(4) 0.9006(4) 0.0489(17) Uani 1 1 d . . .
H16A H 0.3222 0.6195 0.9196 0.059 Uiso 1 1 calc R . .
C17 C 0.3989(5) 0.7051(4) 0.9267(4) 0.0547(19) Uani 1 1 d . . .
H17A H 0.3830 0.7300 0.9632 0.066 Uiso 1 1 calc R . .
C18 C 0.4587(5) 0.7347(4) 0.9005(4) 0.0502(18) Uani 1 1 d . . .
H18A H 0.4853 0.7787 0.9206 0.060 Uiso 1 1 calc R . .
C19 C 0.4794(5) 0.6995(3) 0.8450(4) 0.0472(17) Uani 1 1 d . . .
H19A H 0.5177 0.7203 0.8245 0.057 Uiso 1 1 calc R . .
C20 C 0.4638(4) 0.5946(3) 0.7581(3) 0.0363(14) Uani 1 1 d . . .
H20A H 0.5114 0.6214 0.7498 0.044 Uiso 1 1 calc R . .
C21 C 0.3787(5) 0.5908(3) 0.6774(3) 0.0444(17) Uani 1 1 d . . .
H21A H 0.3493 0.6364 0.6648 0.067 Uiso 1 1 calc R . .
H21B H 0.3367 0.5564 0.6813 0.067 Uiso 1 1 calc R . .
H21C H 0.3959 0.5771 0.6347 0.067 Uiso 1 1 calc R . .
C22 C 0.2303(4) 0.4051(3) 0.7240(3) 0.0378(14) Uani 1 1 d . . .
H22A H 0.2542 0.3952 0.7800 0.045 Uiso 1 1 calc R . .
C23 C 0.1403(4) 0.3946(3) 0.6777(4) 0.0438(16) Uani 1 1 d . . .
H23A H 0.1052 0.3727 0.7008 0.053 Uiso 1 1 calc R . .
C24 C 0.0978(4) 0.4154(3) 0.5957(4) 0.0392(15) Uani 1 1 d . . .
C25 C 0.1591(4) 0.4411(4) 0.5669(3) 0.0462(17) Uani 1 1 d . . .
H25A H 0.1369 0.4566 0.5127 0.055 Uiso 1 1 calc R . .
C26 C 0.2495(4) 0.4438(3) 0.6161(3) 0.0383(14) Uani 1 1 d . . .
H26A H 0.2884 0.4574 0.5926 0.046 Uiso 1 1 calc R . .
C27 C -0.0501(4) 0.3712(4) 0.5745(4) 0.064(2) Uani 1 1 d . . .
H27A H -0.0233 0.3257 0.5953 0.096 Uiso 1 1 calc R . .
H27B H -0.1099 0.3649 0.5292 0.096 Uiso 1 1 calc R . .
H27C H -0.0564 0.3975 0.6174 0.096 Uiso 1 1 calc R . .
C28 C -0.0315(4) 0.4434(4) 0.4705(4) 0.062(2) Uani 1 1 d . . .
H28A H -0.0060 0.4902 0.4752 0.093 Uiso 1 1 calc R . .
H28B H -0.0971 0.4468 0.4526 0.093 Uiso 1 1 calc R . .
H28C H -0.0193 0.4165 0.4312 0.093 Uiso 1 1 calc R . .
C29 C 0.3001(5) 0.0453(4) 0.5850(4) 0.063(2) Uani 1 1 d . . .
H29A H 0.2528 0.0802 0.5585 0.094 Uiso 1 1 calc R . .
H29B H 0.3119 0.0202 0.5443 0.094 Uiso 1 1 calc R . .
H29C H 0.3558 0.0684 0.6228 0.094 Uiso 1 1 calc R . .
C30 C 0.2685(4) -0.0064(4) 0.6315(4) 0.0439(17) Uani 1 1 d . . .
C31 C 0.2790(4) -0.0755(3) 0.6205(3) 0.0366(15) Uani 1 1 d . . .
H31A H 0.2983 -0.0832 0.5795 0.044 Uiso 1 1 calc R . .
C32 C 0.2679(4) -0.1388(3) 0.6556(3) 0.0353(15) Uani 1 1 d . . .
C33 C 0.3056(5) -0.2014(4) 0.6361(4) 0.0502(18) Uani 1 1 d . . .
H33A H 0.3520 -0.2215 0.6858 0.075 Uiso 1 1 calc R . .
H33B H 0.3329 -0.1890 0.5999 0.075 Uiso 1 1 calc R . .
H33C H 0.2571 -0.2354 0.6095 0.075 Uiso 1 1 calc R . .
C34 C 0.2866(5) 0.1028(3) 0.7853(4) 0.0441(16) Uani 1 1 d . . .
C35 C 0.2558(5) 0.1291(3) 0.8375(4) 0.0457(17) Uani 1 1 d . . .
H35A H 0.1945 0.1441 0.8169 0.055 Uiso 1 1 calc R . .
C36 C 0.3092(5) 0.1347(4) 0.9179(4) 0.0532(18) Uani 1 1 d . . .
H36A H 0.2843 0.1507 0.9527 0.064 Uiso 1 1 calc R . .
C37 C 0.4010(6) 0.1170(4) 0.9496(4) 0.059(2) Uani 1 1 d . . .
H37A H 0.4394 0.1225 1.0055 0.071 Uiso 1 1 calc R . .
C38 C 0.4345(5) 0.0916(3) 0.8989(4) 0.0512(18) Uani 1 1 d . . .
H38A H 0.4970 0.0801 0.9195 0.061 Uiso 1 1 calc R . .
C39 C 0.3776(5) 0.0824(3) 0.8167(4) 0.0539(19) Uani 1 1 d . . .
H39A H 0.4006 0.0623 0.7823 0.065 Uiso 1 1 calc R . .
C40 C 0.2294(5) 0.0917(3) 0.6954(4) 0.0465(17) Uani 1 1 d . . .
H40A H 0.2562 0.1187 0.6647 0.056 Uiso 1 1 calc R . .
C41 C 0.1292(5) 0.1150(5) 0.6679(4) 0.084(3) Uani 1 1 d . . .
H41A H 0.0940 0.1046 0.6105 0.125 Uiso 1 1 calc R . .
H41B H 0.1273 0.1650 0.6767 0.125 Uiso 1 1 calc R . .
H41C H 0.1033 0.0899 0.6993 0.125 Uiso 1 1 calc R . .
C42 C 0.1488(5) -0.2572(3) 0.6738(4) 0.0410(16) Uani 1 1 d . . .
C43 C 0.1664(5) -0.3280(3) 0.6747(4) 0.0490(18) Uani 1 1 d . . .
H43A H 0.2230 -0.3458 0.7127 0.059 Uiso 1 1 calc R . .
C44 C 0.1030(6) -0.3723(4) 0.6215(5) 0.071(2) Uani 1 1 d . . .
H44A H 0.1165 -0.4205 0.6234 0.085 Uiso 1 1 calc R . .
C45 C 0.0215(6) -0.3488(5) 0.5662(4) 0.066(2) Uani 1 1 d . . .
H45A H -0.0217 -0.3801 0.5296 0.079 Uiso 1 1 calc R . .
C46 C 0.0029(5) -0.2800(4) 0.5640(4) 0.060(2) Uani 1 1 d . . .
H46A H -0.0534 -0.2626 0.5249 0.072 Uiso 1 1 calc R . .
C47 C 0.0652(5) -0.2354(4) 0.6183(4) 0.064(2) Uani 1 1 d . . .
H47A H 0.0497 -0.1877 0.6173 0.077 Uiso 1 1 calc R . .
C48 C 0.2183(5) -0.2085(3) 0.7364(4) 0.0417(16) Uani 1 1 d . . .
H48A H 0.2792 -0.2313 0.7587 0.050 Uiso 1 1 calc R . .
C49 C 0.1888(5) -0.2004(4) 0.8043(4) 0.0490(18) Uani 1 1 d . . .
H49A H 0.2334 -0.1722 0.8477 0.073 Uiso 1 1 calc R . .
H49B H 0.1847 -0.2464 0.8254 0.073 Uiso 1 1 calc R . .
H49C H 0.1295 -0.1776 0.7832 0.073 Uiso 1 1 calc R . .
C50 C 0.0307(4) -0.0641(4) 0.7699(4) 0.0512(19) Uani 1 1 d . . .
H50A H -0.0010 -0.0766 0.7146 0.061 Uiso 1 1 calc R . .
C51 C -0.0131(4) -0.0733(4) 0.8174(3) 0.0486(18) Uani 1 1 d . . .
H51A H -0.0733 -0.0908 0.7950 0.058 Uiso 1 1 calc R . .
C52 C 0.0316(4) -0.0568(4) 0.8997(3) 0.0411(15) Uani 1 1 d . . .
C53 C 0.1184(4) -0.0285(3) 0.9246(3) 0.0428(16) Uani 1 1 d . . .
H53A H 0.1519 -0.0140 0.9790 0.051 Uiso 1 1 calc R . .
C54 C 0.1547(4) -0.0218(3) 0.8720(4) 0.0424(15) Uani 1 1 d . . .
H54A H 0.2142 -0.0032 0.8919 0.051 Uiso 1 1 calc R . .
C55 C -0.0913(4) -0.1025(4) 0.9230(4) 0.0530(18) Uani 1 1 d . . .
H55A H -0.1406 -0.0699 0.8934 0.080 Uiso 1 1 calc R . .
H55B H -0.0990 -0.1213 0.9692 0.080 Uiso 1 1 calc R . .
H55C H -0.0927 -0.1406 0.8872 0.080 Uiso 1 1 calc R . .
C56 C 0.0378(5) -0.0490(4) 1.0340(4) 0.071(2) Uani 1 1 d . . .
H56A H 0.0573 -0.0004 1.0384 0.107 Uiso 1 1 calc R . .
H56B H 0.0908 -0.0789 1.0612 0.107 Uiso 1 1 calc R . .
H56C H -0.0033 -0.0545 1.0595 0.107 Uiso 1 1 calc R . .
C57 C -0.1654(4) 0.0124(4) 0.1506(4) 0.063(2) Uani 1 1 d . . .
H57A H -0.1495 0.0558 0.1320 0.094 Uiso 1 1 calc R . .
H57B H -0.1764 0.0218 0.1979 0.094 Uiso 1 1 calc R . .
H57C H -0.2204 -0.0071 0.1073 0.094 Uiso 1 1 calc R . .
C58 C -0.0879(5) -0.0393(4) 0.1731(4) 0.0424(16) Uani 1 1 d . . .
C59 C -0.1120(4) -0.1051(4) 0.1360(4) 0.0489(19) Uani 1 1 d . . .
H59A H -0.1745 -0.1088 0.1000 0.059 Uiso 1 1 calc R . .
C60 C -0.0641(5) -0.1650(4) 0.1411(4) 0.0503(18) Uani 1 1 d . . .
C61 C -0.1208(5) -0.2280(5) 0.0894(4) 0.073(2) Uani 1 1 d . . .
H61A H -0.0947 -0.2439 0.0536 0.109 Uiso 1 1 calc R . .
H61B H -0.1836 -0.2133 0.0572 0.109 Uiso 1 1 calc R . .
H61C H -0.1194 -0.2660 0.1254 0.109 Uiso 1 1 calc R . .
C62 C 0.0217(4) 0.1023(4) 0.2002(4) 0.0444(17) Uani 1 1 d . . .
C63 C -0.0267(5) 0.1647(4) 0.1832(4) 0.060(2) Uani 1 1 d . . .
H63A H -0.0636 0.1746 0.2099 0.071 Uiso 1 1 calc R . .
C64 C -0.0228(5) 0.2125(4) 0.1289(4) 0.065(2) Uani 1 1 d . . .
H64A H -0.0558 0.2549 0.1186 0.078 Uiso 1 1 calc R . .
C65 C 0.0312(5) 0.1970(4) 0.0896(4) 0.058(2) Uani 1 1 d . . .
H65A H 0.0331 0.2282 0.0504 0.070 Uiso 1 1 calc R . .
C66 C 0.0809(5) 0.1376(4) 0.1068(4) 0.0565(19) Uani 1 1 d . . .
H66A H 0.1189 0.1283 0.0811 0.068 Uiso 1 1 calc R . .
C67 C 0.0761(5) 0.0892(4) 0.1636(4) 0.0467(17) Uani 1 1 d . . .
H67A H 0.1111 0.0478 0.1757 0.056 Uiso 1 1 calc R . .
C68 C 0.0128(4) 0.0501(4) 0.2577(4) 0.0472(17) Uani 1 1 d . . .
H68A H -0.0405 0.0636 0.2674 0.057 Uiso 1 1 calc R . .
C69 C 0.0965(4) 0.0504(3) 0.3384(4) 0.0489(18) Uani 1 1 d . . .
H69A H 0.1004 0.0949 0.3656 0.073 Uiso 1 1 calc R . .
H69B H 0.1507 0.0440 0.3295 0.073 Uiso 1 1 calc R . .
H69C H 0.0922 0.0124 0.3721 0.073 Uiso 1 1 calc R . .
C70A C 0.1288(7) -0.2599(4) 0.2740(5) 0.055(3) Uani 0.565(18) 1 d PRDU A 1
C71A C 0.2224(7) -0.2675(4) 0.3087(5) 0.073(4) Uani 0.565(18) 1 d PRDU A 1
H71A H 0.2546 -0.2600 0.2772 0.087 Uiso 0.565(18) 1 calc PR A 1
C72A C 0.2687(12) -0.2861(8) 0.3892(9) 0.072(3) Uani 0.565(18) 1 d PDU A 1
H72A H 0.3328 -0.2904 0.4126 0.086 Uiso 0.565(18) 1 calc PR A 1
C73A C 0.2235(14) -0.2986(9) 0.4361(9) 0.072(3) Uani 0.565(18) 1 d PDU A 1
H73A H 0.2562 -0.3115 0.4911 0.086 Uiso 0.565(18) 1 calc PR A 1
C74A C 0.1335(14) -0.2923(9) 0.4034(9) 0.072(3) Uani 0.565(18) 1 d PDU A 1
H74A H 0.1017 -0.3022 0.4348 0.086 Uiso 0.565(18) 1 calc PR A 1
C75A C 0.0863(13) -0.2716(10) 0.3242(9) 0.055(4) Uani 0.565(18) 1 d PDU A 1
H75A H 0.0226 -0.2650 0.3030 0.065 Uiso 0.565(18) 1 calc PR A 1
C77A C 0.1253(17) -0.2275(13) 0.1361(17) 0.073(6) Uani 0.565(18) 1 d PDU A 1
H77A H 0.0819 -0.2258 0.0790 0.109 Uiso 0.565(18) 1 calc PR A 1
H77B H 0.1674 -0.2662 0.1450 0.109 Uiso 0.565(18) 1 calc PR A 1
H77C H 0.1592 -0.1838 0.1513 0.109 Uiso 0.565(18) 1 calc PR A 1
C70B C 0.1154(14) -0.2598(9) 0.2782(10) 0.055(3) Uani 0.435(18) 1 d PDU A 2
C71B C 0.2072(14) -0.2635(12) 0.3281(13) 0.072(4) Uani 0.435(18) 1 d PDU A 2
H71B H 0.2492 -0.2517 0.3073 0.087 Uiso 0.435(18) 1 calc PR A 2
C72B C 0.2398(16) -0.2842(12) 0.4090(12) 0.072(3) Uani 0.435(18) 1 d PDU A 2
H72B H 0.3029 -0.2818 0.4432 0.086 Uiso 0.435(18) 1 calc PR A 2
C73B C 0.1811(18) -0.3085(11) 0.4403(11) 0.072(3) Uani 0.435(18) 1 d PDU A 2
H73B H 0.2026 -0.3239 0.4945 0.086 Uiso 0.435(18) 1 calc PR A 2
C74B C 0.0939(16) -0.3086(11) 0.3898(12) 0.072(3) Uani 0.435(18) 1 d PDU A 2
H74B H 0.0522 -0.3236 0.4096 0.086 Uiso 0.435(18) 1 calc PR A 2
C75B C 0.0599(15) -0.2883(14) 0.3105(13) 0.055(4) Uani 0.435(18) 1 d PDU A 2
H75B H -0.0030 -0.2938 0.2767 0.066 Uiso 0.435(18) 1 calc PR A 2
C77B C 0.145(2) -0.2217(16) 0.156(2) 0.073(6) Uani 0.435(18) 1 d PDU A 2
H77D H 0.1137 -0.2030 0.1015 0.109 Uiso 0.435(18) 1 calc PR A 2
H77E H 0.1768 -0.2644 0.1556 0.109 Uiso 0.435(18) 1 calc PR A 2
H77F H 0.1881 -0.1874 0.1914 0.109 Uiso 0.435(18) 1 calc PR A 2
C76 C 0.0724(5) -0.2383(4) 0.1894(4) 0.0535(19) Uani 1 1 d D . .
H76A H 0.0254 -0.2750 0.1631 0.064 Uiso 0.565(18) 1 calc PR A 1
H76B H 0.0266 -0.2755 0.1618 0.064 Uiso 0.435(18) 1 d PR A 2
C78 C 0.2857(4) -0.0693(3) 0.2839(4) 0.0402(15) Uani 1 1 d . . .
H78A H 0.2639 -0.0536 0.2297 0.048 Uiso 1 1 calc R . .
C79 C 0.3768(4) -0.0729(3) 0.3281(3) 0.0366(15) Uani 1 1 d . . .
H79A H 0.4160 -0.0624 0.3040 0.044 Uiso 1 1 calc R . .
C80 C 0.4135(4) -0.0924(3) 0.4110(3) 0.0363(14) Uani 1 1 d . . .
C81 C 0.3491(4) -0.1072(4) 0.4403(4) 0.0438(17) Uani 1 1 d . . .
H81A H 0.3687 -0.1183 0.4956 0.053 Uiso 1 1 calc R . .
C82 C 0.2588(4) -0.1057(4) 0.3895(4) 0.0477(18) Uani 1 1 d . . .
H82A H 0.2177 -0.1192 0.4107 0.057 Uiso 1 1 calc R . .
C83 C 0.5688(4) -0.0747(3) 0.4298(4) 0.0423(16) Uani 1 1 d . . .
H83A H 0.5417 -0.0400 0.3869 0.063 Uiso 1 1 calc R . .
H83B H 0.5859 -0.1159 0.4083 0.063 Uiso 1 1 calc R . .
H83C H 0.6228 -0.0550 0.4739 0.063 Uiso 1 1 calc R . .
C84 C 0.5356(4) -0.1239(4) 0.5402(3) 0.0503(18) Uani 1 1 d . . .
H84A H 0.5052 -0.1684 0.5369 0.075 Uiso 1 1 calc R . .
H84B H 0.5220 -0.0920 0.5749 0.075 Uiso 1 1 calc R . .
H84C H 0.6013 -0.1313 0.5629 0.075 Uiso 1 1 calc R . .
C85 C 0.2190(6) 0.5238(4) 0.3967(5) 0.075(3) Uani 1 1 d . . .
H85A H 0.1899 0.5626 0.3599 0.112 Uiso 1 1 calc R . .
H85B H 0.2749 0.5402 0.4415 0.112 Uiso 1 1 calc R . .
H85C H 0.1778 0.5057 0.4178 0.112 Uiso 1 1 calc R . .
C86 C 0.2412(5) 0.4674(4) 0.3521(4) 0.0457(17) Uani 1 1 d . . .
C87 C 0.2126(4) 0.3998(3) 0.3611(3) 0.0354(14) Uani 1 1 d . . .
H87A H 0.1856 0.3978 0.3974 0.042 Uiso 1 1 calc R . .
C88 C 0.2161(4) 0.3353(4) 0.3274(3) 0.0394(16) Uani 1 1 d . . .
C89 C 0.1708(5) 0.2759(4) 0.3478(4) 0.0517(18) Uani 1 1 d . . .
H89A H 0.1239 0.2562 0.2980 0.078 Uiso 1 1 calc R . .
H89B H 0.1430 0.2926 0.3821 0.078 Uiso 1 1 calc R . .
H89C H 0.2158 0.2401 0.3766 0.078 Uiso 1 1 calc R . .
C90 C 0.3319(5) 0.2113(3) 0.3100(4) 0.0446(17) Uani 1 1 d . . .
C91 C 0.4249(5) 0.2324(4) 0.3414(4) 0.0542(19) Uani 1 1 d . . .
H91A H 0.4403 0.2743 0.3232 0.065 Uiso 1 1 calc R . .
C92 C 0.4920(6) 0.1922(4) 0.3979(4) 0.063(2) Uani 1 1 d . . .
H92A H 0.5527 0.2087 0.4205 0.075 Uiso 1 1 calc R . .
C93 C 0.4740(7) 0.1291(5) 0.4227(5) 0.078(3) Uani 1 1 d . . .
H93A H 0.5215 0.1014 0.4604 0.094 Uiso 1 1 calc R . .
C94 C 0.3872(7) 0.1078(4) 0.3920(5) 0.070(2) Uani 1 1 d . . .
H94A H 0.3740 0.0647 0.4098 0.083 Uiso 1 1 calc R . .
C95 C 0.3163(6) 0.1462(3) 0.3356(4) 0.0546(19) Uani 1 1 d . . .
H95A H 0.2564 0.1281 0.3140 0.066 Uiso 1 1 calc R . .
C96 C 0.2574(4) 0.2548(3) 0.2485(4) 0.0400(15) Uani 1 1 d . . .
H96A H 0.1977 0.2328 0.2371 0.048 Uiso 1 1 calc R . .
C97 C 0.2687(4) 0.2571(3) 0.1699(3) 0.0410(16) Uani 1 1 d . . .
H97A H 0.2202 0.2854 0.1298 0.061 Uiso 1 1 calc R . .
H97B H 0.2656 0.2098 0.1491 0.061 Uiso 1 1 calc R . .
H97C H 0.3276 0.2777 0.1807 0.061 Uiso 1 1 calc R . .
C98 C 0.2861(6) 0.5744(3) 0.2183(4) 0.0517(19) Uani 1 1 d . . .
C99 C 0.1947(6) 0.5676(4) 0.1664(5) 0.066(2) Uani 1 1 d . . .
H99A H 0.1546 0.5487 0.1860 0.079 Uiso 1 1 calc R . .
C100 C 0.1614(7) 0.5881(4) 0.0869(6) 0.084(3) Uani 1 1 d . . .
H10B H 0.0986 0.5834 0.0521 0.101 Uiso 1 1 calc R . .
C101 C 0.2194(8) 0.6152(4) 0.0582(5) 0.081(3) Uani 1 1 d . . .
H10C H 0.1967 0.6284 0.0031 0.097 Uiso 1 1 calc R . .
C102 C 0.3122(7) 0.6237(4) 0.1098(5) 0.076(3) Uani 1 1 d . . .
H10D H 0.3515 0.6434 0.0897 0.092 Uiso 1 1 calc R . .
C103 C 0.3457(6) 0.6035(4) 0.1888(5) 0.066(2) Uani 1 1 d . . .
H10E H 0.4084 0.6089 0.2237 0.080 Uiso 1 1 calc R . .
C104 C 0.3193(5) 0.5536(4) 0.3045(4) 0.0539(19) Uani 1 1 d . . .
H10F H 0.2930 0.5862 0.3310 0.065 Uiso 1 1 calc R . .
C105 C 0.4209(6) 0.5528(4) 0.3529(5) 0.085(3) Uani 1 1 d . . .
H10G H 0.4446 0.6001 0.3565 0.128 Uiso 1 1 calc R . .
H10H H 0.4479 0.5225 0.3265 0.128 Uiso 1 1 calc R . .
H10I H 0.4363 0.5353 0.4073 0.128 Uiso 1 1 calc R . .
C106 C 0.3426(4) 0.4324(3) 0.1142(3) 0.0424(15) Uani 1 1 d . . .
H10J H 0.2796 0.4418 0.0932 0.051 Uiso 1 1 calc R . .
C107 C 0.3809(4) 0.4371(3) 0.0631(3) 0.0398(15) Uani 1 1 d . . .
H10K H 0.3447 0.4478 0.0079 0.048 Uiso 1 1 calc R . .
C108 C 0.4766(4) 0.4260(3) 0.0921(3) 0.0374(15) Uani 1 1 d . . .
C109 C 0.5230(4) 0.4111(4) 0.1753(3) 0.0424(15) Uani 1 1 d . . .
H10L H 0.5868 0.4045 0.1992 0.051 Uiso 1 1 calc R . .
C110 C 0.4773(4) 0.4060(4) 0.2218(4) 0.0536(19) Uani 1 1 d . . .
H11B H 0.5105 0.3952 0.2774 0.064 Uiso 1 1 calc R . .
C111 C 0.4693(4) 0.4540(4) -0.0397(3) 0.0482(17) Uani 1 1 d . . .
H11C H 0.4114 0.4293 -0.0658 0.072 Uiso 1 1 calc R . .
H11D H 0.5053 0.4454 -0.0696 0.072 Uiso 1 1 calc R . .
H11E H 0.4580 0.5040 -0.0393 0.072 Uiso 1 1 calc R . .
C112 C 0.6147(4) 0.4177(4) 0.0734(4) 0.0527(18) Uani 1 1 d . . .
H11F H 0.6298 0.3715 0.0981 0.079 Uiso 1 1 calc R . .
H11G H 0.6474 0.4531 0.1140 0.079 Uiso 1 1 calc R . .
H11H H 0.6322 0.4207 0.0290 0.079 Uiso 1 1 calc R . .

loop_
_atom_site_aniso_label
_atom_site_aniso_U_11
_atom_site_aniso_U_22
_atom_site_aniso_U_33
_atom_site_aniso_U_23
_atom_site_aniso_U_13
_atom_site_aniso_U_12
Cu1 0.0325(5) 0.0404(5) 0.0344(5) 0.0008(4) 0.0139(4) -0.0009(4)
Cu2 0.0423(5) 0.0517(6) 0.0387(5) -0.0080(5) 0.0208(4) -0.0036(5)
Cu3 0.0342(5) 0.0523(6) 0.0420(5) -0.0055(5) 0.0172(4) -0.0014(5)
Cu4 0.0438(5) 0.0401(5) 0.0410(5) 0.0002(5) 0.0250(4) 0.0015(5)
N1 0.041(3) 0.043(3) 0.031(3) 0.003(2) 0.012(2) -0.004(3)
N2 0.029(3) 0.048(3) 0.030(3) 0.006(2) 0.015(2) 0.003(2)
N3 0.027(2) 0.054(4) 0.037(3) 0.006(3) 0.013(2) 0.005(3)
N4 0.037(3) 0.079(4) 0.039(3) 0.000(3) 0.011(2) -0.002(3)
N5 0.054(4) 0.041(3) 0.035(3) -0.003(2) 0.018(3) -0.005(3)
N6 0.040(3) 0.041(3) 0.029(3) -0.008(2) 0.017(2) -0.009(3)
N7 0.040(3) 0.043(3) 0.044(3) -0.001(3) 0.018(2) 0.006(3)
N8 0.040(3) 0.075(4) 0.039(3) -0.001(3) 0.021(2) -0.013(3)
N9 0.031(3) 0.057(4) 0.032(3) 0.003(3) 0.011(2) 0.000(3)
N10 0.039(3) 0.052(4) 0.050(3) -0.008(3) 0.026(3) -0.008(3)
N11 0.036(3) 0.056(4) 0.040(3) -0.005(3) 0.017(2) 0.002(3)
N12 0.043(3) 0.055(3) 0.036(3) 0.000(3) 0.017(2) 0.006(3)
N13 0.036(3) 0.044(3) 0.037(3) 0.001(2) 0.019(2) 0.002(3)
N14 0.067(4) 0.026(3) 0.048(3) -0.003(2) 0.031(3) 0.003(3)
N15 0.050(3) 0.035(3) 0.037(3) -0.002(2) 0.025(2) 0.008(3)
N16 0.033(3) 0.042(3) 0.040(3) 0.007(2) 0.019(2) 0.001(2)
C1 0.043(4) 0.051(4) 0.052(4) 0.002(3) 0.019(3) 0.005(3)
C2 0.028(3) 0.047(4) 0.020(3) 0.006(3) 0.007(2) 0.006(3)
C3 0.027(3) 0.035(4) 0.033(3) 0.004(3) 0.011(2) 0.000(3)
C4 0.037(4) 0.045(4) 0.025(3) -0.003(3) 0.016(3) 0.000(3)
C5 0.040(4) 0.040(4) 0.054(4) 0.000(3) 0.023(3) -0.014(3)
C6 0.041(4) 0.032(3) 0.042(4) 0.004(3) 0.016(3) -0.003(3)
C7 0.072(5) 0.046(4) 0.045(4) 0.000(3) 0.019(4) 0.006(4)
C8 0.126(8) 0.051(5) 0.061(5) 0.000(4) 0.052(6) 0.013(5)
C9 0.096(7) 0.057(5) 0.048(5) -0.003(4) 0.020(5) 0.006(5)
C10 0.069(6) 0.069(6) 0.053(5) -0.018(4) 0.003(4) -0.014(5)
C11 0.086(6) 0.039(4) 0.053(5) -0.003(4) 0.025(4) -0.007(4)
C12 0.040(4) 0.028(3) 0.043(4) 0.010(3) 0.012(3) 0.009(3)
C13 0.089(6) 0.029(4) 0.052(4) -0.005(3) 0.027(4) -0.016(4)
C14 0.042(4) 0.028(3) 0.033(3) 0.002(3) 0.014(3) -0.007(3)
C15 0.051(4) 0.038(4) 0.032(3) 0.003(3) 0.015(3) 0.009(3)
C16 0.048(4) 0.060(5) 0.036(4) -0.002(3) 0.016(3) 0.008(4)
C17 0.062(5) 0.061(5) 0.035(4) -0.003(4) 0.016(4) 0.013(4)
C18 0.064(5) 0.041(4) 0.039(4) -0.002(3) 0.015(4) 0.013(4)
C19 0.063(5) 0.034(4) 0.035(3) 0.010(3) 0.013(3) 0.004(3)
C20 0.035(4) 0.035(3) 0.033(3) 0.001(3) 0.010(3) -0.004(3)
C21 0.075(5) 0.025(3) 0.039(4) 0.001(3) 0.030(4) 0.005(3)
C22 0.032(3) 0.042(4) 0.037(3) 0.007(3) 0.012(3) 0.001(3)
C23 0.050(4) 0.046(4) 0.042(3) 0.002(3) 0.027(3) -0.004(3)
C24 0.036(3) 0.039(4) 0.045(3) -0.011(3) 0.019(3) -0.010(3)
C25 0.039(3) 0.070(5) 0.024(3) -0.004(3) 0.009(3) -0.006(4)
C26 0.033(3) 0.050(4) 0.038(3) -0.002(3) 0.020(3) -0.001(3)
C27 0.047(4) 0.085(6) 0.064(5) -0.002(4) 0.027(4) -0.019(4)
C28 0.051(4) 0.076(6) 0.044(4) -0.006(4) 0.006(3) -0.011(4)
C29 0.096(6) 0.047(4) 0.061(5) 0.010(4) 0.050(5) -0.003(4)
C30 0.041(4) 0.063(5) 0.028(3) 0.004(3) 0.015(3) -0.004(4)
C31 0.037(3) 0.043(4) 0.030(3) -0.008(3) 0.015(3) -0.009(3)
C32 0.030(3) 0.045(4) 0.030(3) -0.007(3) 0.013(3) -0.004(3)
C33 0.052(4) 0.049(4) 0.055(4) -0.006(3) 0.030(4) 0.004(4)
C34 0.050(4) 0.040(4) 0.039(4) -0.003(3) 0.017(3) -0.012(3)
C35 0.050(4) 0.037(4) 0.045(4) -0.007(3) 0.016(3) -0.005(3)
C36 0.057(5) 0.058(5) 0.043(4) -0.007(3) 0.021(4) 0.002(4)
C37 0.088(6) 0.046(4) 0.035(4) -0.003(3) 0.019(4) -0.012(4)
C38 0.057(5) 0.036(4) 0.052(4) 0.006(3) 0.015(4) 0.003(3)
C39 0.071(5) 0.040(4) 0.050(4) 0.003(3) 0.026(4) 0.002(4)
C40 0.051(4) 0.036(4) 0.046(4) -0.006(3) 0.015(3) 0.000(3)
C41 0.069(6) 0.106(8) 0.043(4) -0.020(5) -0.006(4) 0.028(6)
C42 0.046(4) 0.040(4) 0.036(4) -0.002(3) 0.018(3) -0.003(3)
C43 0.066(5) 0.034(4) 0.050(4) 0.001(3) 0.028(4) 0.011(3)
C44 0.115(8) 0.049(5) 0.061(5) -0.016(4) 0.051(5) -0.018(5)
C45 0.082(6) 0.074(6) 0.043(5) -0.021(4) 0.029(4) -0.032(5)
C46 0.044(4) 0.068(6) 0.060(5) 0.001(4) 0.015(4) -0.015(4)
C47 0.046(5) 0.070(5) 0.060(5) -0.017(4) 0.008(4) 0.017(4)
C48 0.047(4) 0.036(4) 0.045(4) -0.002(3) 0.023(3) 0.001(3)
C49 0.067(5) 0.042(4) 0.041(4) -0.007(3) 0.026(4) -0.004(4)
C50 0.033(3) 0.083(6) 0.040(3) -0.025(4) 0.018(3) -0.009(4)
C51 0.039(3) 0.072(5) 0.036(3) -0.005(3) 0.017(3) -0.008(4)
C52 0.030(3) 0.061(4) 0.035(3) -0.006(3) 0.016(3) -0.006(3)
C53 0.040(4) 0.058(4) 0.031(3) -0.006(3) 0.015(3) -0.001(3)
C54 0.035(3) 0.049(4) 0.045(4) -0.003(3) 0.018(3) -0.009(3)
C55 0.044(4) 0.059(5) 0.059(4) 0.009(4) 0.025(3) -0.002(4)
C56 0.083(6) 0.095(7) 0.043(4) 0.001(4) 0.034(4) -0.016(5)
C57 0.034(4) 0.092(6) 0.056(5) -0.002(4) 0.014(3) 0.001(4)
C58 0.047(4) 0.049(4) 0.034(3) 0.000(3) 0.019(3) -0.001(3)
C59 0.039(4) 0.070(5) 0.033(3) -0.001(4) 0.011(3) -0.014(4)
C60 0.054(5) 0.060(5) 0.032(4) -0.007(3) 0.015(3) -0.006(4)
C61 0.067(5) 0.094(6) 0.055(5) -0.019(5) 0.024(4) -0.041(5)
C62 0.038(4) 0.043(4) 0.043(4) -0.006(3) 0.008(3) -0.001(3)
C63 0.050(5) 0.067(5) 0.055(5) 0.003(4) 0.016(4) 0.001(4)
C64 0.054(5) 0.067(5) 0.059(5) 0.007(4) 0.010(4) 0.003(4)
C65 0.063(5) 0.048(5) 0.055(5) 0.006(4) 0.019(4) -0.009(4)
C66 0.059(5) 0.057(5) 0.054(4) -0.016(4) 0.025(4) -0.018(4)
C67 0.044(4) 0.040(4) 0.053(4) -0.003(3) 0.019(3) 0.006(3)
C68 0.034(4) 0.063(5) 0.046(4) 0.000(4) 0.019(3) 0.013(4)
C69 0.049(4) 0.035(4) 0.049(4) 0.000(3) 0.008(3) 0.007(3)
C70A 0.072(7) 0.036(4) 0.062(5) -0.017(4) 0.033(5) 0.007(4)
C71A 0.057(7) 0.065(6) 0.096(9) -0.002(6) 0.033(7) -0.004(5)
C72A 0.097(8) 0.046(4) 0.056(5) -0.002(3) 0.018(4) 0.008(5)
C73A 0.097(8) 0.046(4) 0.055(5) -0.002(3) 0.018(4) 0.007(5)
C74A 0.097(8) 0.047(4) 0.055(5) -0.002(3) 0.018(4) 0.007(5)
C75A 0.069(10) 0.040(10) 0.053(7) -0.022(6) 0.024(7) -0.018(7)
C77A 0.075(11) 0.085(8) 0.073(14) -0.026(9) 0.046(12) 0.010(8)
C70B 0.072(7) 0.036(4) 0.062(5) -0.017(4) 0.033(5) 0.007(4)
C71B 0.057(7) 0.064(6) 0.095(9) -0.002(6) 0.033(7) -0.003(5)
C72B 0.097(8) 0.046(4) 0.056(5) -0.002(3) 0.018(4) 0.008(5)
C73B 0.097(8) 0.047(4) 0.055(5) -0.002(3) 0.018(4) 0.007(5)
C74B 0.097(8) 0.047(4) 0.055(5) -0.002(3) 0.018(4) 0.007(5)
C75B 0.069(10) 0.040(10) 0.052(7) -0.022(6) 0.023(7) -0.018(7)
C77B 0.075(11) 0.086(8) 0.072(14) -0.026(9) 0.046(12) 0.011(8)
C76 0.057(5) 0.047(4) 0.065(5) -0.014(4) 0.035(4) -0.010(4)
C78 0.041(3) 0.046(4) 0.035(3) -0.004(3) 0.018(3) 0.011(3)
C79 0.033(3) 0.043(4) 0.040(3) -0.006(3) 0.021(3) -0.007(3)
C80 0.031(3) 0.044(4) 0.036(3) -0.002(3) 0.016(3) -0.012(3)
C81 0.036(3) 0.062(5) 0.037(3) 0.002(3) 0.019(3) 0.003(3)
C82 0.039(4) 0.063(5) 0.049(4) 0.010(4) 0.027(3) 0.003(4)
C83 0.038(3) 0.048(4) 0.044(3) -0.002(3) 0.021(3) -0.005(3)
C84 0.044(4) 0.065(5) 0.036(3) 0.003(3) 0.011(3) 0.002(4)
C85 0.126(8) 0.048(5) 0.068(5) -0.005(4) 0.058(5) 0.024(5)
C86 0.058(4) 0.044(4) 0.039(4) -0.004(3) 0.026(3) 0.015(4)
C87 0.049(4) 0.032(3) 0.034(3) 0.001(3) 0.026(3) 0.003(3)
C88 0.032(3) 0.057(4) 0.030(3) 0.010(3) 0.015(3) 0.000(3)
C89 0.055(5) 0.052(4) 0.055(4) -0.004(4) 0.030(4) -0.018(4)
C90 0.066(5) 0.032(3) 0.035(3) -0.003(3) 0.021(3) -0.006(3)
C91 0.061(5) 0.065(5) 0.037(4) -0.004(4) 0.022(4) 0.018(4)
C92 0.075(6) 0.065(5) 0.038(4) -0.005(4) 0.016(4) 0.030(5)
C93 0.111(8) 0.086(7) 0.043(5) 0.016(5) 0.040(5) 0.045(6)
C94 0.116(8) 0.040(4) 0.059(5) -0.002(4) 0.043(5) 0.011(5)
C95 0.086(6) 0.032(4) 0.051(4) -0.006(3) 0.034(4) -0.017(4)
C96 0.043(4) 0.035(4) 0.042(4) -0.001(3) 0.019(3) -0.006(3)
C97 0.054(4) 0.025(3) 0.043(4) -0.002(3) 0.020(3) 0.004(3)
C98 0.086(6) 0.026(4) 0.055(5) -0.002(3) 0.042(5) 0.003(4)
C99 0.075(6) 0.057(5) 0.065(5) 0.011(4) 0.028(5) -0.002(5)
C100 0.094(7) 0.044(5) 0.096(7) -0.004(5) 0.025(6) 0.002(5)
C101 0.145(9) 0.040(5) 0.061(5) 0.003(4) 0.047(6) 0.007(6)
C102 0.127(9) 0.052(5) 0.075(6) 0.001(5) 0.068(6) 0.009(6)
C103 0.106(7) 0.044(4) 0.061(5) 0.005(4) 0.047(5) 0.014(5)
C104 0.072(6) 0.042(4) 0.054(5) -0.005(4) 0.033(4) -0.008(4)
C105 0.125(9) 0.061(6) 0.059(5) -0.011(4) 0.031(6) -0.040(6)
C106 0.040(3) 0.050(4) 0.040(3) 0.006(3) 0.020(3) 0.008(3)
C107 0.033(3) 0.056(4) 0.031(3) 0.004(3) 0.014(3) 0.007(3)
C108 0.046(4) 0.034(4) 0.035(3) 0.002(3) 0.021(3) 0.003(3)
C109 0.031(3) 0.055(4) 0.036(3) 0.007(3) 0.009(3) 0.004(3)
C110 0.049(4) 0.082(5) 0.039(3) 0.015(4) 0.026(3) 0.010(4)
C111 0.054(4) 0.061(5) 0.041(3) 0.008(3) 0.031(3) 0.009(4)
C112 0.040(4) 0.063(5) 0.058(4) 0.004(4) 0.025(3) 0.010(4)

loop_
_atom_type_symbol
_atom_type_description
_atom_type_scat_dispersion_real
_atom_type_scat_dispersion_imag
_atom_type_scat_source
C C 0.0181 0.0091 'International Tables Vol C Tables 4.2.6.8 and 6.1.1.4'
H H 0.0000 0.0000 'International Tables Vol C Tables 4.2.6.8 and 6.1.1.4'
N N 0.0311 0.0180 'International Tables Vol C Tables 4.2.6.8 and 6.1.1.4'
Cu Cu -1.9646 0.5888 'International Tables Vol C Tables 4.2.6.8 and 6.1.1.4'

loop_
_geom_angle_atom_site_label_1
_geom_angle_atom_site_label_2
_geom_angle_atom_site_label_3
_geom_angle
_geom_angle_publ_flag
N2 CU1 N1 100.5(2) y
N2 CU1 N3 130.5(2) y
N1 CU1 N3 129.0(2) y
N5 CU2 N7 131.9(2) y
N5 CU2 N6 101.5(2) y
N7 CU2 N6 126.7(2) y
N9 CU3 N11 133.2(2) y
N9 CU3 N10 101.3(2) y
N11 CU3 N10 125.5(2) y
N13 CU4 N14 101.7(2) y
N13 CU4 N15 133.9(2) y
N14 CU4 N15 124.3(2) y
C2 N1 C12 119.8(5) y
C2 N1 CU1 120.8(4) y
C12 N1 CU1 119.3(4) y
C4 N2 C20 117.3(5) y
C4 N2 CU1 119.1(4) y
C20 N2 CU1 123.5(4) y
C26 N3 C22 115.1(5) y
C26 N3 CU1 119.9(4) y
C22 N3 CU1 124.9(4) y
C24 N4 C28 121.8(6) y
C24 N4 C27 119.7(5) y
C28 N4 C27 118.4(5) y
C30 N5 C40 121.8(6) y
C30 N5 CU2 118.9(5) y
C40 N5 CU2 119.2(4) y
C32 N6 C48 117.1(5) y
C32 N6 CU2 118.1(4) y
C48 N6 CU2 124.4(4) y
C54 N7 C50 114.7(5) y
C54 N7 CU2 121.2(4) y
C50 N7 CU2 122.0(4) y
C52 N8 C55 120.5(5) y
C52 N8 C56 120.3(5) y
C55 N8 C56 119.1(5) y
C58 N9 C68 115.9(5) y
C58 N9 CU3 120.0(5) y
C68 N9 CU3 124.0(4) y
C60 N10 C76 120.3(6) y
C60 N10 CU3 119.8(5) y
C76 N10 CU3 119.9(4) y
C78 N11 C82 114.6(5) y
C78 N11 CU3 126.2(4) y
C82 N11 CU3 119.2(4) y
C80 N12 C83 120.9(5) y
C80 N12 C84 119.3(5) y
C83 N12 C84 119.4(5) y
C88 N13 C96 116.7(5) y
C88 N13 CU4 119.5(4) y
C96 N13 CU4 123.7(4) y
C86 N14 C104 120.2(5) y
C86 N14 CU4 120.2(4) y
C104 N14 CU4 119.5(4) y
C106 N15 C110 116.5(5) y
C106 N15 CU4 120.0(4) y
C110 N15 CU4 123.4(4) y
C108 N16 C112 121.3(5) y
C108 N16 C111 119.8(5) y
C112 N16 C111 118.4(5) y
C2 C1 H1A 109.5 ?
C2 C1 H1B 109.5 ?
H1A C1 H1B 109.5 ?
C2 C1 H1C 109.5 ?
H1A C1 H1C 109.5 ?
H1B C1 H1C 109.5 ?
N1 C2 C3 122.7(5) y
N1 C2 C1 123.4(6) y
C3 C2 C1 113.9(5) y
C4 C3 C2 132.6(5) y
C4 C3 H3A 113.7 ?
C2 C3 H3A 113.7 ?
N2 C4 C3 123.8(6) y
N2 C4 C5 121.7(6) y
C3 C4 C5 114.6(5) y
C4 C5 H5A 109.5 ?
C4 C5 H5B 109.5 ?
H5A C5 H5B 109.5 ?
C4 C5 H5C 109.5 ?
H5A C5 H5C 109.5 ?
H5B C5 H5C 109.5 ?
C11 C6 C7 115.1(7) y
C11 C6 C12 124.5(6) y
C7 C6 C12 120.3(6) y
C8 C7 C6 121.7(8) y
C8 C7 H7A 119.2 ?
C6 C7 H7A 119.2 ?
C9 C8 C7 122.8(9) y
C9 C8 H8A 118.6 ?
C7 C8 H8A 118.6 ?
C8 C9 C10 116.5(8) y
C8 C9 H9A 121.8 ?
C10 C9 H9A 121.8 ?
C9 C10 C11 121.2(8) y
C9 C10 H10A 119.4 ?
C11 C10 H10A 119.4 ?
C6 C11 C10 122.6(8) y
C6 C11 H11A 118.7 ?
C10 C11 H11A 118.7 ?
C6 C12 C13 116.2(6) y
C6 C12 N1 109.0(5) y
C13 C12 N1 108.5(5) y
C6 C12 H12A 107.6 ?
C13 C12 H12A 107.6 ?
N1 C12 H12A 107.6 ?
C12 C13 H13A 109.5 ?
C12 C13 H13B 109.5 ?
H13A C13 H13B 109.5 ?
C12 C13 H13C 109.5 ?
H13A C13 H13C 109.5 ?
H13B C13 H13C 109.5 ?
C15 C14 C19 117.8(6) y
C15 C14 C20 122.5(5) y
C19 C14 C20 119.6(6) y
C14 C15 C16 123.6(7) y
C14 C15 H15A 118.2 ?
C16 C15 H15A 118.2 ?
C15 C16 C17 118.2(7) y
C15 C16 H16A 120.9 ?
C17 C16 H16A 120.9 ?
C16 C17 C18 121.2(7) y
C16 C17 H17A 119.4 ?
C18 C17 H17A 119.4 ?
C19 C18 C17 119.6(7) y
C19 C18 H18A 120.2 ?
C17 C18 H18A 120.2 ?
C18 C19 C14 119.6(7) y
C18 C19 H19A 120.2 ?
C14 C19 H19A 120.2 ?
C14 C20 N2 111.8(5) y
C14 C20 C21 109.8(5) y
N2 C20 C21 109.6(5) y
C14 C20 H20A 108.5 ?
N2 C20 H20A 108.5 ?
C21 C20 H20A 108.5 ?
C20 C21 H21A 109.5 ?
C20 C21 H21B 109.5 ?
H21A C21 H21B 109.5 ?
C20 C21 H21C 109.5 ?
H21A C21 H21C 109.5 ?
H21B C21 H21C 109.5 ?
N3 C22 C23 123.6(5) y
N3 C22 H22A 118.2 ?
C23 C22 H22A 118.2 ?
C22 C23 C24 121.4(6) y
C22 C23 H23A 119.3 ?
C24 C23 H23A 119.3 ?
N4 C24 C25 121.3(5) y
N4 C24 C23 125.2(6) y
C25 C24 C23 113.5(5) y
C26 C25 C24 120.7(6) y
C26 C25 H25A 119.7 ?
C24 C25 H25A 119.7 ?
N3 C26 C25 125.1(5) y
N3 C26 H26A 117.4 ?
C25 C26 H26A 117.4 ?
N4 C27 H27A 109.5 ?
N4 C27 H27B 109.5 ?
H27A C27 H27B 109.5 ?
N4 C27 H27C 109.5 ?
H27A C27 H27C 109.5 ?
H27B C27 H27C 109.5 ?
N4 C28 H28A 109.5 ?
N4 C28 H28B 109.5 ?
H28A C28 H28B 109.5 ?
N4 C28 H28C 109.5 ?
H28A C28 H28C 109.5 ?
H28B C28 H28C 109.5 ?
C30 C29 H29A 109.5 ?
C30 C29 H29B 109.5 ?
H29A C29 H29B 109.5 ?
C30 C29 H29C 109.5 ?
H29A C29 H29C 109.5 ?
H29B C29 H29C 109.5 ?
N5 C30 C31 123.1(6) y
N5 C30 C29 120.1(6) y
C31 C30 C29 116.8(6) y
C30 C31 C32 135.6(6) y
C30 C31 H31A 112.2 ?
C32 C31 H31A 112.2 ?
N6 C32 C31 121.7(6) y
N6 C32 C33 122.2(6) y
C31 C32 C33 116.0(5) y
C32 C33 H33A 109.5 ?
C32 C33 H33B 109.5 ?
H33A C33 H33B 109.5 ?
C32 C33 H33C 109.5 ?
H33A C33 H33C 109.5 ?
H33B C33 H33C 109.5 ?
C35 C34 C39 117.8(6) y
C35 C34 C40 125.3(6) y
C39 C34 C40 116.8(6) y
C36 C35 C34 122.6(7) y
C36 C35 H35A 118.7 ?
C34 C35 H35A 118.7 ?
C35 C36 C37 120.1(7) y
C35 C36 H36A 120 ?
C37 C36 H36A 120 ?
C38 C37 C36 118.9(7) y
C38 C37 H37A 120.5 ?
C36 C37 H37A 120.5 ?
C37 C38 C39 120.5(7) y
C37 C38 H38A 119.7 ?
C39 C38 H38A 119.7 ?
C34 C39 C38 119.9(7) y
C34 C39 H39A 120 ?
C38 C39 H39A 120 ?
N5 C40 C34 108.1(5) y
N5 C40 C41 109.2(6) y
C34 C40 C41 112.1(6) y
N5 C40 H40A 109.1 ?
C34 C40 H40A 109.1 ?
C41 C40 H40A 109.1 ?
C40 C41 H41A 109.5 ?
C40 C41 H41B 109.5 ?
H41A C41 H41B 109.5 ?
C40 C41 H41C 109.5 ?
H41A C41 H41C 109.5 ?
H41B C41 H41C 109.5 ?
C47 C42 C43 116.4(7) y
C47 C42 C48 123.1(6) y
C43 C42 C48 120.4(6) y
C44 C43 C42 120.8(7) y
C44 C43 H43A 119.6 ?
C42 C43 H43A 119.6 ?
C45 C44 C43 121.4(8) y
C45 C44 H44A 119.3 ?
C43 C44 H44A 119.3 ?
C46 C45 C44 119.0(7) y
C46 C45 H45A 120.5 ?
C44 C45 H45A 120.5 ?
C45 C46 C47 120.1(8) y
C45 C46 H46A 119.9 ?
C47 C46 H46A 119.9 ?
C42 C47 C46 122.4(8) y
C42 C47 H47A 118.8 ?
C46 C47 H47A 118.8 ?
N6 C48 C49 111.2(5) y
N6 C48 C42 113.0(5) y
C49 C48 C42 106.2(5) y
N6 C48 H48A 108.8 ?
C49 C48 H48A 108.8 ?
C42 C48 H48A 108.8 ?
C48 C49 H49A 109.5 ?
C48 C49 H49B 109.5 ?
H49A C49 H49B 109.5 ?
C48 C49 H49C 109.5 ?
H49A C49 H49C 109.5 ?
H49B C49 H49C 109.5 ?
N7 C50 C51 125.3(6) y
N7 C50 H50A 117.4 ?
C51 C50 H50A 117.4 ?
C50 C51 C52 119.4(6) y
C50 C51 H51A 120.3 ?
C52 C51 H51A 120.3 ?
N8 C52 C53 123.8(5) y
N8 C52 C51 121.4(5) y
C53 C52 C51 114.8(5) y
C54 C53 C52 120.4(6) y
C54 C53 H53A 119.8 ?
C52 C53 H53A 119.8 ?
N7 C54 C53 125.3(6) y
N7 C54 H54A 117.4 ?
C53 C54 H54A 117.4 ?
N8 C55 H55A 109.5 ?
N8 C55 H55B 109.5 ?
H55A C55 H55B 109.5 ?
N8 C55 H55C 109.5 ?
H55A C55 H55C 109.5 ?
H55B C55 H55C 109.5 ?
N8 C56 H56A 109.5 ?
N8 C56 H56B 109.5 ?
H56A C56 H56B 109.5 ?
N8 C56 H56C 109.5 ?
H56A C56 H56C 109.5 ?
H56B C56 H56C 109.5 ?
C58 C57 H57A 109.5 ?
C58 C57 H57B 109.5 ?
H57A C57 H57B 109.5 ?
C58 C57 H57C 109.5 ?
H57A C57 H57C 109.5 ?
H57B C57 H57C 109.5 ?
N9 C58 C59 122.2(6) y
N9 C58 C57 122.3(6) y
C59 C58 C57 115.5(6) y
C60 C59 C58 133.5(6) y
C60 C59 H59A 113.3 ?
C58 C59 H59A 113.3 ?
N10 C60 C59 123.0(7) y
N10 C60 C61 121.1(7) y
C59 C60 C61 115.9(6) y
C60 C61 H61A 109.5 ?
C60 C61 H61B 109.5 ?
H61A C61 H61B 109.5 ?
C60 C61 H61C 109.5 ?
H61A C61 H61C 109.5 ?
H61B C61 H61C 109.5 ?
C67 C62 C63 118.7(7) y
C67 C62 C68 120.7(6) y
C63 C62 C68 120.6(6) y
C64 C63 C62 122.3(8) y
C64 C63 H63A 118.9 ?
C62 C63 H63A 118.9 ?
C63 C64 C65 118.2(8) y
C63 C64 H64A 120.9 ?
C65 C64 H64A 120.9 ?
C66 C65 C64 120.6(7) y
C66 C65 H65A 119.7 ?
C64 C65 H65A 119.7 ?
C65 C66 C67 120.1(7) y
C65 C66 H66A 120 ?
C67 C66 H66A 120 ?
C62 C67 C66 120.1(7) y
C62 C67 H67A 119.9 ?
C66 C67 H67A 119.9 ?
C62 C68 N9 112.8(5) y
C62 C68 C69 111.2(6) y
N9 C68 C69 108.6(5) y
C62 C68 H68A 108.1 ?
N9 C68 H68A 108.1 ?
C69 C68 H68A 108.1 ?
C68 C69 H69A 109.5 ?
C68 C69 H69B 109.5 ?
H69A C69 H69B 109.5 ?
C68 C69 H69C 109.5 ?
H69A C69 H69C 109.5 ?
H69B C69 H69C 109.5 ?
C71A C70A C75A 116.7(7) y
C71A C70A C76 124.8(6) y
C75A C70A C76 118.6(9) y
C72A C71A C70A 119.9(9) y
C72A C71A H71A 120 ?
C70A C71A H71A 120 ?
C73A C72A C71A 121.4(14) y
C73A C72A H72A 119.3 ?
C71A C72A H72A 119.3 ?
C74A C73A C72A 119.4(14) y
C74A C73A H73A 120.3 ?
C72A C73A H73A 120.3 ?
C73A C74A C75A 120.2(16) y
C73A C74A H74A 119.9 ?
C75A C74A H74A 119.9 ?
C74A C75A C70A 122.4(14) y
C74A C75A H75A 118.8 ?
C70A C75A H75A 118.8 ?
C76 C77A H77A 109.5 ?
C76 C77A H77B 109.5 ?
C76 C77A H77C 109.5 ?
C71B C70B C75B 114.7(15) y
C71B C70B C76 126(16) y
C75B C70B C76 118.6(15) y
C70B C71B C72B 121.4(17) y
C70B C71B H71B 119.3 ?
C72B C71B H71B 119.3 ?
C73B C72B C71B 121.4(18) y
C73B C72B H72B 119.3 ?
C71B C72B H72B 119.3 ?
C74B C73B C72B 115.9(16) y
C74B C73B H73B 122.1 ?
C72B C73B H73B 122.1 ?
C73B C74B C75B 124.1(19) y
C73B C74B H74B 118 ?
C75B C74B H74B 118 ?
C74B C75B C70B 121.8(17) y
C74B C75B H75B 119.1 ?
C70B C75B H75B 119.1 ?
C76 C77B H77D 109.5 ?
C76 C77B H77E 109.5 ?
H77D C77B H77E 109.5 ?
C76 C77B H77F 109.5 ?
H77D C77B H77F 109.5 ?
H77E C77B H77F 109.5 ?
C70A C76 N10 111.2(6) y
N10 C76 C70B 105.7(9) y
C70A C76 C77A 115.5(1) y
N10 C76 C77A 106.1(9) y
C70B C76 C77A 125.3(16) y
C70A C76 C77B 103.5(17) y
N10 C76 C77B 106(1) y
C70B C76 C77B 113.1(13) y
C70A C76 H76A 107.9 ?
N10 C76 H76A 107.9 ?
C70B C76 H76A 103 ?
C77A C76 H76A 107.9 ?
C77B C76 H76A 120.3 ?
C70A C76 H76B 108.7 ?
N10 C76 H76B 109.3 ?
C70B C76 H76B 104.2 ?
C77A C76 H76B 105.7 ?
C77B C76 H76B 118 ?
C79 C78 N11 125.1(5) y
C79 C78 H78A 117.4 ?
N11 C78 H78A 117.4 ?
C78 C79 C80 119.9(5) y
C78 C79 H79A 120 ?
C80 C79 H79A 120 ?
N12 C80 C81 121.6(5) y
N12 C80 C79 123.1(5) y
C81 C80 C79 115.2(5) y
C82 C81 C80 120.3(6) y
C82 C81 H81A 119.9 ?
C80 C81 H81A 119.9 ?
N11 C82 C81 124.7(6) y
N11 C82 H82A 117.7 ?
C81 C82 H82A 117.7 ?
N12 C83 H83A 109.5 ?
N12 C83 H83B 109.5 ?
H83A C83 H83B 109.5 ?
N12 C83 H83C 109.5 ?
H83A C83 H83C 109.5 ?
H83B C83 H83C 109.5 ?
N12 C84 H84A 109.5 ?
N12 C84 H84B 109.5 ?
H84A C84 H84B 109.5 ?
N12 C84 H84C 109.5 ?
H84A C84 H84C 109.5 ?
H84B C84 H84C 109.5 ?
C86 C85 H85A 109.5 ?
C86 C85 H85B 109.5 ?
H85A C85 H85B 109.5 ?
C86 C85 H85C 109.5 ?
H85A C85 H85C 109.5 ?
H85B C85 H85C 109.5 ?
N14 C86 C87 122.6(6) y
N14 C86 C85 122.0(7) y
C87 C86 C85 115.4(6) y
C88 C87 C86 133.0(5) y
C88 C87 H87A 113.5 ?
C86 C87 H87A 113.5 ?
N13 C88 C87 122.6(6) y
N13 C88 C89 121.0(6) y
C87 C88 C89 116.4(5) y
C88 C89 H89A 109.5 ?
C88 C89 H89B 109.5 ?
H89A C89 H89B 109.5 ?
C88 C89 H89C 109.5 ?
H89A C89 H89C 109.5 ?
H89B C89 H89C 109.5 ?
C95 C90 C91 115.7(7) y
C95 C90 C96 122.9(7) y
C91 C90 C96 121.3(6) y
C92 C91 C90 120.5(8) y
C92 C91 H91A 119.8 ?
C90 C91 H91A 119.8 ?
C93 C92 C91 122.1(9) y
C93 C92 H92A 119 ?
C91 C92 H92A 119 ?
C94 C93 C92 118.1(8) y
C94 C93 H93A 121 ?
C92 C93 H93A 121 ?
C93 C94 C95 122.7(8) y
C93 C94 H94A 118.7 ?
C95 C94 H94A 118.7 ?
C94 C95 C90 120.8(7) y
C94 C95 H95A 119.6 ?
C90 C95 H95A 119.6 ?
N13 C96 C90 110.4(5) y
N13 C96 C97 110.6(5) y
C90 C96 C97 109.5(5) y
N13 C96 H96A 108.8 ?
C90 C96 H96A 108.8 ?
C97 C96 H96A 108.8 ?
C96 C97 H97A 109.5 ?
C96 C97 H97B 109.5 ?
H97A C97 H97B 109.5 ?
C96 C97 H97C 109.5 ?
H97A C97 H97C 109.5 ?
H97B C97 H97C 109.5 ?
C99 C98 C103 119.2(7) y
C99 C98 C104 119.4(7) y
C103 C98 C104 121.3(8) y
C100 C99 C98 120.9(8) y
C100 C99 H99A 119.5 ?
C98 C99 H99A 119.5 ?
C101 C100 C99 119.7(9) y
C101 C100 H10B 120.1 ?
C99 C100 H10B 120.1 ?
C100 C101 C102 120.5(8) y
C100 C101 H10C 119.7 ?
C102 C101 H10C 119.7 ?
C103 C102 C101 120.1(9) y
C103 C102 H10D 120 ?
C101 C102 H10D 120 ?
C102 C103 C98 119.5(9) y
C102 C103 H10E 120.2 ?
C98 C103 H10E 120.2 ?
C98 C104 C105 115.3(7) y
C98 C104 N14 109.5(6) y
C105 C104 N14 106.2(6) y
C98 C104 H10F 108.5 ?
C105 C104 H10F 108.5 ?
N14 C104 H10F 108.5 ?
C104 C105 H10G 109.5 ?
C104 C105 H10H 109.5 ?
H10G C105 H10H 109.5 ?
C104 C105 H10I 109.5 ?
H10G C105 H10I 109.5 ?
H10H C105 H10I 109.5 ?
N15 C106 C107 125.3(6) y
N15 C106 H10J 117.4 ?
C107 C106 H10J 117.4 ?
C106 C107 C108 119.8(5) y
C106 C107 H10K 120.1 ?
C108 C107 H10K 120.1 ?
N16 C108 C109 122.9(5) y
N16 C108 C107 122.4(5) y
C109 C108 C107 114.8(5) y
C110 C109 C108 120.8(6) y
C110 C109 H10L 119.6 ?
C108 C109 H10L 119.6 ?
C109 C110 N15 122.7(6) y
C109 C110 H11B 118.6 ?
N15 C110 H11B 118.6 ?
N16 C111 H11C 109.5 ?
N16 C111 H11D 109.5 ?
H11C C111 H11D 109.5 ?
N16 C111 H11E 109.5 ?
H11C C111 H11E 109.5 ?
H11D C111 H11E 109.5 ?
N16 C112 H11F 109.5 ?
N16 C112 H11G 109.5 ?
H11F C112 H11G 109.5 ?
N16 C112 H11H 109.5 ?
H11F C112 H11H 109.5 ?
H11G C112 H11H 109.5 ?

loop_
_geom_bond_atom_site_label_1
_geom_bond_atom_site_label_2
_geom_bond_distance
_geom_bond_publ_flag
Cu1 N2 1.971(5) y
Cu1 N1 1.974(5) y
Cu1 N3 1.992(5) y
Cu2 N5 1.974(5) y
Cu2 N7 1.982(5) y
Cu2 N6 1.999(5) y
Cu3 N9 1.914(5) y
Cu3 N11 1.950(5) y
Cu3 N10 1.953(5) y
Cu4 N13 1.941(5) y
Cu4 N14 1.942(5) y
Cu4 N15 1.961(5) y
N1 C2 1.302(7) y
N1 C12 1.522(8) y
N2 C4 1.335(7) y
N2 C20 1.520(7) y
N3 C26 1.334(7) y
N3 C22 1.355(7) y
N4 C24 1.340(7) y
N4 C28 1.425(8) y
N4 C27 1.475(8) y
N5 C30 1.327(8) y
N5 C40 1.480(8) y
N6 C32 1.339(7) y
N6 C48 1.464(8) y
N7 C54 1.327(7) y
N7 C50 1.328(7) y
N8 C52 1.375(7) y
N8 C55 1.395(7) y
N8 C56 1.434(8) y
N9 C58 1.338(8) y
N9 C68 1.519(8) y
N10 C60 1.314(8) y
N10 C76 1.519(9) y
N11 C78 1.357(7) y
N11 C82 1.358(7) y
N12 C80 1.354(7) y
N12 C83 1.449(7) y
N12 C84 1.457(7) y
N13 C88 1.352(7) y
N13 C96 1.482(8) y
N14 C86 1.326(8) y
N14 C104 1.529(8) y
N15 C106 1.326(7) y
N15 C110 1.367(7) y
N16 C108 1.361(7) y
N16 C112 1.437(7) y
N16 C111 1.457(7) y
C1 C2 1.526(8) y
C1 H1a 0.98 ?
C1 H1b 0.98 ?
C1 H1c 0.98 ?
C2 C3 1.428(8) y
C3 C4 1.401(8) y
C3 H3a 0.95 ?
C4 C5 1.513(8) y
C5 H5a 0.98 ?
C5 H5b 0.98 ?
C5 H5c 0.98 ?
C6 C11 1.374(9) y
C6 C7 1.399(9) y
C6 C12 1.479(8) y
C7 C8 1.374(9) y
C7 H7a 0.95 ?
C8 C9 1.357(11) y
C8 H8a 0.95 ?
C9 C10 1.382(11) y
C9 H9a 0.95 ?
C10 C11 1.387(9) y
C10 H10a 0.95 ?
C11 H11a 0.95 ?
C12 C13 1.520(9) y
C12 H12a 1 ?
C13 H13a 0.98 ?
C13 H13b 0.98 ?
C13 H13c 0.98 ?
C14 C15 1.364(8) y
C14 C19 1.426(8) y
C14 C20 1.488(8) y
C15 C16 1.368(8) y
C15 H15a 0.95 ?
C16 C17 1.381(10) y
C16 H16a 0.95 ?
C17 C18 1.39(1) y
C17 H17a 0.95 ?
C18 C19 1.386(9) y
C18 H18a 0.95 ?
C19 H19a 0.95 ?
C20 C21 1.533(8) y
C20 H20a 1 ?
C21 H21a 0.98 ?
C21 H21b 0.98 ?
C21 H21c 0.98 ?
C22 C23 1.359(8) y
C22 H22a 0.95 ?
C23 C24 1.418(8) y
C23 H23a 0.95 ?
C24 C25 1.413(8) y
C25 C26 1.360(7) y
C25 H25a 0.95 ?
C26 H26a 0.95 ?
C27 H27a 0.98 ?
C27 H27b 0.98 ?
C27 H27c 0.98 ?
C28 H28a 0.98 ?
C28 H28b 0.98 ?
C28 H28c 0.98 ?
C29 C30 1.543(9) y
C29 H29a 0.98 ?
C29 H29b 0.98 ?
C29 H29c 0.98 ?
C30 C31 1.366(9) y
C31 C32 1.428(8) y
C31 H31a 0.95 ?
C32 C33 1.467(8) y
C33 H33a 0.98 ?
C33 H33b 0.98 ?
C33 H33c 0.98 ?
C34 C35 1.365(9) y
C34 C39 1.401(9) y
C34 C40 1.520(8) y
C35 C36 1.356(8) y
C35 H35a 0.95 ?
C36 C37 1.398(10) y
C36 H36a 0.95 ?
C37 C38 1.363(10) y
C37 H37a 0.95 ?
C38 C39 1.401(9) y
C38 H38a 0.95 ?
C39 H39a 0.95 ?
C40 C41 1.558(9) y
C40 H40a 1 ?
C41 H41a 0.98 ?
C41 H41b 0.98 ?
C41 H41c 0.98 ?
C42 C47 1.370(9) y
C42 C43 1.391(8) y
C42 C48 1.536(9) y
C43 C44 1.371(10) y
C43 H43a 0.95 ?
C44 C45 1.357(11) y
C44 H44a 0.95 ?
C45 C46 1.355(11) y
C45 H45a 0.95 ?
C46 C47 1.375(10) y
C46 H46a 0.95 ?
C47 H47a 0.95 ?
C48 C49 1.533(8) y
C48 H48a 1 ?
C49 H49a 0.98 ?
C49 H49b 0.98 ?
C49 H49c 0.98 ?
C50 C51 1.364(8) y
C50 H50a 0.95 ?
C51 C52 1.403(8) y
C51 H51a 0.95 ?
C52 C53 1.400(8) y
C53 C54 1.347(8) y
C53 H53a 0.95 ?
C54 H54a 0.95 ?
C55 H55a 0.98 ?
C55 H55b 0.98 ?
C55 H55c 0.98 ?
C56 H56a 0.98 ?
C56 H56b 0.98 ?
C56 H56c 0.98 ?
C57 C58 1.523(9) y
C57 H57a 0.98 ?
C57 H57b 0.98 ?
C57 H57c 0.98 ?
C58 C59 1.409(10) y
C59 C60 1.375(10) y
C59 H59a 0.95 ?
C60 C61 1.57(1) y
C61 H61a 0.98 ?
C61 H61b 0.98 ?
C61 H61c 0.98 ?
C62 C67 1.356(9) y
C62 C63 1.398(9) y
C62 C68 1.512(9) y
C63 C64 1.381(10) y
C63 H63a 0.95 ?
C64 C65 1.399(10) y
C64 H64a 0.95 ?
C65 C66 1.357(10) y
C65 H65a 0.95 ?
C66 C67 1.428(9) y
C66 H66a 0.95 ?
C67 H67a 0.95 ?
C68 C69 1.521(8) y
C68 H68a 1 ?
C69 H69a 0.98 ?
C69 H69b 0.98 ?
C69 H69c 0.98 ?
C70a C71a 1.3894 y
C70a C75a 1.396(13) y
C70a C76 1.483(10) y
C71a C72a 1.386(13) y
C71a H71a 0.95 ?
C72a C73a 1.383(18) y
C72a H72a 0.95 ?
C73a C74a 1.334(17) y
C73a H73a 0.95 ?
C74a C75a 1.380(14) y
C74a H74a 0.95 ?
C75a H75a 0.95 ?
C77a C76 1.582(12) y
C77a H77a 0.98 ?
C77a H77b 0.98 ?
C77a H77c 0.98 ?
C70b C71b 1.382(15) y
C70b C75b 1.398(16) y
C70b C76 1.529(18) y
C71b C72b 1.404(17) y
C71b H71b 0.95 ?
C72b C73b 1.40(2) y
C72b H72b 0.95 ?
C73b C74b 1.323(19) y
C73b H73b 0.95 ?
C74b C75b 1.373(16) y
C74b H74b 0.95 ?
C75b H75b 0.95 ?
C77b C76 1.583(16) y
C77b H77d 0.98 ?
C77b H77e 0.98 ?
C77b H77f 0.98 ?
C76 H76a 1 ?
C76 H76b 0.9999 ?
C78 C79 1.355(8) y
C78 H78a 0.95 ?
C79 C80 1.426(8) y
C79 H79a 0.95 ?
C80 C81 1.407(7) y
C81 C82 1.364(8) y
C81 H81a 0.95 ?
C82 H82a 0.95 ?
C83 H83a 0.98 ?
C83 H83b 0.98 ?
C83 H83c 0.98 ?
C84 H84a 0.98 ?
C84 H84b 0.98 ?
C84 H84c 0.98 ?
C85 C86 1.499(9) y
C85 H85a 0.98 ?
C85 H85b 0.98 ?
C85 H85c 0.98 ?
C86 C87 1.417(9) y
C87 C88 1.399(9) y
C87 H87a 0.95 ?
C88 C89 1.497(9) y
C89 H89a 0.98 ?
C89 H89b 0.98 ?
C89 H89c 0.98 ?
C90 C95 1.402(8) y
C90 C91 1.433(9) y
C90 C96 1.505(9) y
C91 C92 1.375(9) y
C91 H91a 0.95 ?
C92 C93 1.373(12) y
C92 H92a 0.95 ?
C93 C94 1.346(11) y
C93 H93a 0.95 ?
C94 C95 1.387(10) y
C94 H94a 0.95 ?
C95 H95a 0.95 ?
C96 C97 1.539(8) y
C96 H96a 1 ?
C97 H97a 0.98 ?
C97 H97b 0.98 ?
C97 H97c 0.98 ?
C98 C99 1.388(10) y
C98 C103 1.425(10) y
C98 C104 1.492(9) y
C99 C100 1.379(11) y
C99 H99a 0.95 ?
C100 C101 1.378(12) y
C100 H10b 0.95 ?
C101 C102 1.408(12) y
C101 H10c 0.95 ?
C102 C103 1.369(10) y
C102 H10d 0.95 ?
C103 H10e 0.95 ?
C104 C105 1.509(11) y
C104 H10f 1 ?
C105 H10g 0.98 ?
C105 H10h 0.98 ?
C105 H10i 0.98 ?
C106 C107 1.343(7) y
C106 H10j 0.95 ?
C107 C108 1.436(8) y
C107 H10k 0.95 ?
C108 C109 1.412(7) y
C109 C110 1.364(8) y
C109 H10l 0.95 ?
C110 H11b 0.95 ?
C111 H11c 0.98 ?
C111 H11d 0.98 ?
C111 H11e 0.98 ?
C112 H11f 0.98 ?
C112 H11g 0.98 ?
C112 H11h 0.98 ?

loop_
_geom_torsion_atom_site_label_1
_geom_torsion_atom_site_label_2
_geom_torsion_atom_site_label_3
_geom_torsion_atom_site_label_4
_geom_torsion
_geom_torsion_publ_flag
N2 CU1 N1 C2 5.6(5) y
N3 CU1 N1 C2 -174.9(4) y
N2 CU1 N1 C12 -177.0(4) y
N3 CU1 N1 C12 2.6(5) y
N1 CU1 N2 C4 -3.9(5) y
N3 CU1 N2 C4 176.6(4) y
N1 CU1 N2 C20 178.5(4) y
N3 CU1 N2 C20 -1.0(5) y
N2 CU1 N3 C26 65.5(6) y
N1 CU1 N3 C26 -113.8(5) y
N2 CU1 N3 C22 -117.5(5) y
N1 CU1 N3 C22 63.1(6) y
N7 CU2 N5 C30 -173.0(4) y
N6 CU2 N5 C30 6.8(5) y
N7 CU2 N5 C40 10.3(6) y
N6 CU2 N5 C40 -169.9(4) y
N5 CU2 N6 C32 -2.8(5) y
N7 CU2 N6 C32 177.0(4) y
N5 CU2 N6 C48 171.0(5) y
N7 CU2 N6 C48 -9.2(6) y
N5 CU2 N7 C54 -80.4(5) y
N6 CU2 N7 C54 99.8(5) y
N5 CU2 N7 C50 116.8(6) y
N6 CU2 N7 C50 -63.0(6) y
N11 CU3 N9 C58 176.3(4) y
N10 CU3 N9 C58 -4.9(5) y
N11 CU3 N9 C68 1.0(6) y
N10 CU3 N9 C68 179.8(4) y
N9 CU3 N10 C60 4.5(5) y
N11 CU3 N10 C60 -176.6(4) y
N9 CU3 N10 C76 -176.6(4) y
N11 CU3 N10 C76 2.4(6) y
N9 CU3 N11 C78 -93.2(6) y
N10 CU3 N11 C78 88.3(6) y
N9 CU3 N11 C82 90.1(6) y
N10 CU3 N11 C82 -88.5(6) y
N14 CU4 N13 C88 -3.3(5) y
N15 CU4 N13 C88 -179.6(4) y
N14 CU4 N13 C96 176.3(4) y
N15 CU4 N13 C96 0.0(6) y
N13 CU4 N14 C86 3.7(6) y
N15 CU4 N14 C86 -179.6(5) y
N13 CU4 N14 C104 -179.1(5) y
N15 CU4 N14 C104 -2.4(6) y
N13 CU4 N15 C106 90.0(5) y
N14 CU4 N15 C106 -85.5(5) y
N13 CU4 N15 C110 -88.6(6) y
N14 CU4 N15 C110 95.9(6) y
C12 N1 C2 C3 -179.6(5) y
CU1 N1 C2 C3 -2.2(8) y
C12 N1 C2 C1 -1.8(8) y
CU1 N1 C2 C1 175.6(4) y
C20 N2 C4 C3 176.5(5) y
CU1 N2 C4 C3 -1.3(7) y
C20 N2 C4 C5 -2.9(8) y
CU1 N2 C4 C5 179.3(4) y
C2 C3 C4 C5 -173.1(6) y
C12 C6 C7 C8 179.7(6) y
C6 C7 C8 C9 0.1(12) y
C7 C8 C9 C10 0.3(12) y
C8 C9 C10 C11 -1.4(12) y
C12 C6 C11 C10 179.2(7) y
C9 C10 C11 C6 2.2(12) y
C11 C6 C12 C13 19.2(9) y
C7 C6 C12 C13 -160.0(6) y
C11 C6 C12 N1 -103.8(7) y
C7 C6 C12 N1 77.0(7) y
C2 N1 C12 C6 -121.2(6) y
CU1 N1 C12 C6 61.4(6) y
C2 N1 C12 C13 111.3(6) y
CU1 N1 C12 C13 -66.1(6) y
C19 C14 C15 C16 -2.4(9) y
C20 C14 C15 C16 -178.1(6) y
C17 C18 C19 C14 -3.3(9) y
C15 C14 C19 C18 3.3(9) y
C20 C14 C19 C18 179.1(5) y
C15 C14 C20 N2 -56.1(7) y
C19 C14 C20 N2 128.3(6) y
C15 C14 C20 C21 65.9(7) y
C19 C14 C20 C21 -109.7(6) y
C4 N2 C20 C14 -84.6(6) y
CU1 N2 C20 C14 93.1(5) y
C4 N2 C20 C21 153.3(5) y
CU1 N2 C20 C21 -29.0(6) y
CU1 N3 C22 C23 -175.2(5) y
N3 C22 C23 C24 -7.2(11) y
C27 N4 C24 C25 168.8(7) y
C28 N4 C24 C23 168.0(6) y
C22 C23 C24 N4 -176.9(7) y
C22 C23 C24 C25 5.7(9) y
N4 C24 C25 C26 -177.2(6) y
CU1 N3 C26 C25 -178.1(6) y
C24 C25 C26 N3 -5.8(11) y
C40 N5 C30 C31 173.7(6) y
CU2 N5 C30 C31 -2.9(9) y
C40 N5 C30 C29 -7.6(9) y
CU2 N5 C30 C29 175.7(5) y
N5 C30 C31 C32 -8.6(12) y
C29 C30 C31 C32 172.8(7) y
C48 N6 C32 C31 -179.2(5) y
CU2 N6 C32 C31 -5.0(7) y
C48 N6 C32 C33 1.7(8) y
CU2 N6 C32 C33 175.9(4) y
C30 C31 C32 N6 13.3(11) y
C30 C31 C32 C33 -167.5(7) y
C40 C34 C35 C36 176.7(7) y
C34 C35 C36 C37 3.8(11) y
C35 C36 C37 C38 -2.5(11) y
C40 C34 C39 C38 179.5(6) y
C30 N5 C40 C34 -115.7(7) y
CU2 N5 C40 C34 61.0(6) y
C30 N5 C40 C41 122.1(7) y
CU2 N5 C40 C41 -61.2(6) y
C35 C34 C40 N5 -119.7(7) y
C39 C34 C40 N5 58.4(8) y
C39 C34 C40 C41 178.8(6) y
C48 C42 C43 C44 176.9(6) y
C42 C43 C44 C45 0.2(11) y
C43 C44 C45 C46 -0.1(12) y
C44 C45 C46 C47 -1.3(12) y
C43 C42 C47 C46 -2.5(11) y
C48 C42 C47 C46 -178.3(7) y
C45 C46 C47 C42 2.7(12) y
C32 N6 C48 C49 166.0(5) y
CU2 N6 C48 C49 -7.9(7) y
C32 N6 C48 C42 -74.7(7) y
CU2 N6 C48 C42 111.5(5) y
C47 C42 C48 N6 -42.5(9) y
C43 C42 C48 N6 141.9(6) y
C47 C42 C48 C49 79.7(8) y
C43 C42 C48 C49 -95.9(7) y
C54 N7 C50 C51 -0.7(11) y
CU2 N7 C50 C51 163.1(6) y
N7 C50 C51 C52 -1.1(13) y
C56 N8 C52 C53 1.7(11) y
C56 N8 C52 C51 -178.3(7) y
C50 C51 C52 N8 -177.2(7) y
N8 C52 C53 C54 177.1(7) y
CU2 N7 C54 C53 -163.2(5) y
C52 C53 C54 N7 1.2(11) y
C68 N9 C58 C59 178.5(6) y
CU3 N9 C58 C59 2.9(8) y
C68 N9 C58 C57 -1.5(9) y
CU3 N9 C58 C57 -177.1(5) y
N9 C58 C59 C60 1.4(12) y
C57 C58 C59 C60 -178.6(7) y
C76 N10 C60 C59 179.2(6) y
CU3 N10 C60 C59 -1.8(9) y
C76 N10 C60 C61 -1.0(9) y
CU3 N10 C60 C61 177.9(5) y
C58 C59 C60 C61 178.3(7) y
C68 C62 C63 C64 -177.7(6) y
C62 C63 C64 C65 0.6(11) y
C63 C64 C65 C66 -2.5(11) y
C68 C62 C67 C66 177.4(6) y
C67 C62 C68 N9 -47.0(8) y
C63 C62 C68 N9 132.4(6) y
C67 C62 C68 C69 75.1(8) y
C63 C62 C68 C69 -105.5(7) y
C58 N9 C68 C62 -81.4(7) y
CU3 N9 C68 C62 94.1(6) y
C58 N9 C68 C69 155.0(5) y
CU3 N9 C68 C69 -29.6(7) y
C75A C70A C71A C72A 0.2(12) y
C76 C70A C71A C72A 178.2(11) y
C70A C71A C72A C73A 1.2(18) y
C71A C72A C73A C74A 0(2) y
C72A C73A C74A C75A -2(2) y
C73A C74A C75A C70A 3(3) y
C71A C70A C75A C74A -2.4(19) y
C76 C70A C75A C74A 179.4(13) y
C75B C70B C71B C72B -9(3) y
C76 C70B C71B C72B -179.7(18) y
C70B C71B C72B C73B 6(3) y
C71B C72B C73B C74B -2(3) y
C72B C73B C74B C75B 2(3) y
C73B C74B C75B C70B -6(4) y
C71B C70B C75B C74B 9(3) y
C76 C70B C75B C74B -180(2) y
C71A C70A C76 N10 -117.9(5) y
C75A C70A C76 N10 60.1(12) y
C71A C70A C76 C70B -175(5) y
C75A C70A C76 C70B 3(5) y
C71A C70A C76 C77A 3.1(14) y
C75A C70A C76 C77A -178.9(15) y
C71A C70A C76 C77B -4.6(14) y
C75A C70A C76 C77B 173.5(16) y
C60 N10 C76 C70A -129.1(8) y
CU3 N10 C76 C70A 52.0(8) y
C60 N10 C76 C70B -120.6(1) y
CU3 N10 C76 C70B 60.4(1) y
C60 N10 C76 C77A 104.6(14) y
CU3 N10 C76 C77A -74.4(14) y
C60 N10 C76 C77B 119.1(17) y
CU3 N10 C76 C77B -59.8(17) y
C71B C70B C76 C70A 12(4) y
C75B C70B C76 C70A -158(6) y
C71B C70B C76 N10 -113.7(17) y
C75B C70B C76 N10 76.4(19) y
C71B C70B C76 C77A 10(2) y
C75B C70B C76 C77A -160(2) y
C71B C70B C76 C77B 2(2) y
C75B C70B C76 C77B -168(2) y
CU3 N11 C78 C79 -174.3(5) y
C83 N12 C80 C81 -176.3(6) y
C84 N12 C80 C81 11.3(9) y
C83 N12 C80 C79 1(1) y
C84 N12 C80 C79 -171.4(6) y
C78 C79 C80 N12 -177.1(6) y
C78 C79 C80 C81 0.4(9) y
N12 C80 C81 C82 -179.3(7) y
C78 N11 C82 C81 1.3(11) y
CU3 N11 C82 C81 178.4(6) y
C80 C81 C82 N11 -4.2(12) y
CU4 N14 C86 C87 -0.3(9) y
CU4 N14 C86 C85 177.6(5) y
N14 C86 C87 C88 -5.5(12) y
C85 C86 C87 C88 176.5(7) y
C96 N13 C88 C87 179.9(5) y
CU4 N13 C88 C87 -0.4(8) y
C96 N13 C88 C89 1.0(8) y
CU4 N13 C88 C89 -179.4(4) y
C86 C87 C88 N13 5.9(11) y
C86 C87 C88 C89 -175.1(7) y
C95 C90 C91 C92 -4.8(9) y
C96 C90 C91 C92 179.6(6) y
C90 C91 C92 C93 4(1) y
C91 C92 C93 C94 -2.2(11) y
C92 C93 C94 C95 1.4(12) y
C93 C94 C95 C90 -2.6(11) y
C91 C90 C95 C94 4.1(9) y
C96 C90 C95 C94 179.6(6) y
C88 N13 C96 C90 -83.9(7) y
CU4 N13 C96 C90 96.5(5) y
C88 N13 C96 C97 154.8(5) y
CU4 N13 C96 C97 -24.8(7) y
C95 C90 C96 N13 127.6(6) y
C91 C90 C96 N13 -57.2(8) y
C95 C90 C96 C97 -110.5(7) y
C91 C90 C96 C97 64.8(7) y
C103 C98 C99 C100 0.7(11) y
C104 C98 C99 C100 178.2(7) y
C98 C99 C100 C101 0.3(12) y
C99 C100 C101 C102 -1.4(12) y
C100 C101 C102 C103 1.4(12) y
C101 C102 C103 C98 -0.3(11) y
C104 C98 C103 C102 -178.2(7) y
C99 C98 C104 C105 171.4(7) y
C99 C98 C104 N14 51.7(9) y
C103 C98 C104 N14 -130.8(6) y
C86 N14 C104 C98 -125.8(7) y
CU4 N14 C104 C98 57.0(7) y
C86 N14 C104 C105 109.1(7) y
CU4 N14 C104 C105 -68.1(7) y
CU4 N15 C106 C107 -175.4(5) y
C112 N16 C108 C109 -0.3(9) y
C111 N16 C108 C109 -171.7(6) y
C112 N16 C108 C107 -179.8(6) y
C111 N16 C108 C107 8.8(9) y
C106 C107 C108 N16 179.1(6) y
C106 C107 C108 C109 -0.4(9) y
N16 C108 C109 C110 -177.6(7) y
C108 C109 C110 N15 -0.9(12) y
CU4 N15 C110 C109 177.0(6) y
